data_7108413
loop_
_publ_author_name
'Michael Giese'
'Markus Albrecht'
'Tim Krappitz'
'Marius Peters'
'Verena Gossen'
'Gerhard Raabe'
'Arto Valkonen'
'Kari Rissanen'

_publ_section_title
;
 Cooperativity of H-bonding and anion-pi interaction in the binding of
 anions with neutral pi-acceptors
;
_journal_name_full Chem.Commun.
_journal_page_first 9983
_journal_paper_doi 10.1039/c2cc34748b
_journal_volume 48
_journal_year 2012
_chemical_formula_moiety 'C20 H6 F10 N2 O2'
_chemical_formula_sum 'C20 H6 F10 N2 O2'
_chemical_formula_weight 496.27
_chemical_name_systematic
;
?
;
_space_group_IT_number 2
_symmetry_cell_setting triclinic
_symmetry_space_group_name_Hall '-P 1'
_symmetry_space_group_name_H-M 'P -1'
_atom_sites_solution_hydrogens geom
_atom_sites_solution_primary direct
_atom_sites_solution_secondary difmap
_audit_creation_method SHELXL-97
_cell_angle_alpha 101.134(3)
_cell_angle_beta 97.114(2)
_cell_angle_gamma 91.720(3)
_cell_formula_units_Z 2
_cell_length_a 4.9394(2)
_cell_length_b 10.5985(5)
_cell_length_c 17.8123(8)
_cell_measurement_reflns_used 3654
_cell_measurement_temperature 123(2)
_cell_measurement_theta_max 28.283
_cell_measurement_theta_min 0.407
_cell_volume 906.49(7)
_computing_cell_refinement 'DENZO-SMN (Otwinowski & Minor, 1997)'
_computing_data_collection 'Collect (Bruker, 2008)'
_computing_data_reduction DENZO-SMN
_computing_molecular_graphics 'ORTEP-3 (Farrugia, 1997); MERCURY (Macrae, <i>et al.</i>, 2008)'
_computing_publication_material SHELXL-97
_computing_structure_refinement 'SHELXL-97 (Sheldrick, 2008)'
_computing_structure_solution 'SIR-2004 (Burla, et al., 2005)'
_diffrn_ambient_temperature 123(2)
_diffrn_detector_area_resol_mean 9
_diffrn_measured_fraction_theta_full 0.994
_diffrn_measured_fraction_theta_max 0.994
_diffrn_measurement_device_type 'Bruker-Nonius Kappa CCD with APEXII detector'
_diffrn_measurement_method '\f and \w scans'
_diffrn_radiation_monochromator graphite
_diffrn_radiation_source 'fine-focus sealed tube'
_diffrn_radiation_type MoK\a
_diffrn_radiation_wavelength 0.71073
_diffrn_reflns_av_R_equivalents 0.0738
_diffrn_reflns_av_sigmaI/netI 0.0812
_diffrn_reflns_limit_h_max 5
_diffrn_reflns_limit_h_min -5
_diffrn_reflns_limit_k_max 12
_diffrn_reflns_limit_k_min -12
_diffrn_reflns_limit_l_max 21
_diffrn_reflns_limit_l_min -21
_diffrn_reflns_number 3248
_diffrn_reflns_theta_full 25.25
_diffrn_reflns_theta_max 25.25
_diffrn_reflns_theta_min 1.96
_exptl_absorpt_coefficient_mu 0.188
_exptl_absorpt_correction_T_max 0.9962
_exptl_absorpt_correction_T_min 0.9545
_exptl_absorpt_correction_type multi-scan
_exptl_absorpt_process_details 'Sadabs (Sheldrick, 1996)'
_exptl_crystal_colour colourless
_exptl_crystal_density_diffrn 1.818
_exptl_crystal_density_method 'not measured'
_exptl_crystal_description stick
_exptl_crystal_F_000 492
_exptl_crystal_size_max 0.25
_exptl_crystal_size_mid 0.07
_exptl_crystal_size_min 0.02
_refine_diff_density_max 0.337
_refine_diff_density_min -0.297
_refine_diff_density_rms 0.075
_refine_ls_extinction_method none
_refine_ls_goodness_of_fit_ref 1.065
_refine_ls_hydrogen_treatment mixed
_refine_ls_matrix_type full
_refine_ls_number_parameters 314
_refine_ls_number_reflns 3248
_refine_ls_number_restraints 2
_refine_ls_restrained_S_all 1.064
_refine_ls_R_factor_all 0.1060
_refine_ls_R_factor_gt 0.0612
_refine_ls_shift/su_max 0.000
_refine_ls_shift/su_mean 0.000
_refine_ls_structure_factor_coef Fsqd
_refine_ls_weighting_details 'calc w=1/[\s^2^(Fo^2^)+(0.0336P)^2^+1.5756P] where P=(Fo^2^+2Fc^2^)/3'
_refine_ls_weighting_scheme calc
_refine_ls_wR_factor_gt 0.1198
_refine_ls_wR_factor_ref 0.1375
_reflns_number_gt 2127
_reflns_number_total 3248
_reflns_threshold_expression >2\s(I)
_cod_data_source_file c2cc34748b.txt
_cod_data_source_block 2c
_cod_original_sg_symbol_H-M P-1
_cod_database_code 7108413

loop_
_symmetry_equiv_pos_as_xyz
'x, y, z'
'-x, -y, -z'

loop_
_atom_site_label
_atom_site_type_symbol
_atom_site_fract_x
_atom_site_fract_y
_atom_site_fract_z
_atom_site_U_iso_or_equiv
_atom_site_adp_type
_atom_site_occupancy
_atom_site_symmetry_multiplicity
_atom_site_calc_flag
_atom_site_refinement_flags
F9 F 0.7365(5) 0.2432(2) 0.33318(14) 0.0340(6) Uani 1 1 d .
F10 F 0.5581(5) 0.1587(3) 0.45200(14) 0.0412(7) Uani 1 1 d .
F11 F 0.1391(6) -0.0239(3) 0.42588(15) 0.0436(7) Uani 1 1 d .
F12 F -0.0812(5) -0.1296(3) 0.27906(16) 0.0423(7) Uani 1 1 d .
F13 F 0.1130(5) -0.0559(2) 0.15965(13) 0.0291(6) Uani 1 1 d .
F16 F 1.2432(5) 0.4076(2) 0.31699(15) 0.0332(6) Uani 1 1 d .
F17 F 1.2645(5) 0.5329(3) 0.46420(15) 0.0396(7) Uani 1 1 d .
F18 F 0.9127(5) 0.7181(3) 0.50277(13) 0.0362(6) Uani 1 1 d .
F19 F 0.5403(5) 0.7814(2) 0.39164(13) 0.0288(6) Uani 1 1 d .
F20 F 0.5176(4) 0.6603(2) 0.24522(12) 0.0242(5) Uani 1 1 d .
O7 O 0.7813(5) 0.1514(3) 0.17346(17) 0.0289(7) Uani 1 1 d .
O14 O 1.0949(5) 0.4455(3) 0.16568(17) 0.0317(7) Uani 1 1 d .
N1 N 0.3449(6) 0.1807(3) 0.12443(18) 0.0191(7) Uani 1 1 d D
H1 H 0.165(4) 0.177(4) 0.130(2) 0.023 Uiso 1 1 d D
N2 N 0.6348(6) 0.4165(3) 0.15410(19) 0.0199(7) Uani 1 1 d D
H2N H 0.486(6) 0.437(4) 0.177(2) 0.024 Uiso 1 1 d D
C1 C 0.4295(8) 0.2313(4) 0.0616(2) 0.0194(9) Uani 1 1 d .
C2 C 0.3563(8) 0.1657(4) -0.0137(2) 0.0234(9) Uani 1 1 d .
H2 H 0.2403 0.0895 -0.0244 0.028 Uiso 1 1 calc R
C3 C 0.4546(9) 0.2127(4) -0.0736(2) 0.0281(10) Uani 1 1 d .
H3 H 0.4009 0.1699 -0.1256 0.034 Uiso 1 1 calc R
C4 C 0.6287(8) 0.3206(4) -0.0579(2) 0.0289(10) Uani 1 1 d .
H4 H 0.7020 0.3495 -0.0989 0.035 Uiso 1 1 calc R
C5 C 0.6988(8) 0.3882(4) 0.0175(2) 0.0233(9) Uani 1 1 d .
H5 H 0.8181 0.4633 0.0281 0.028 Uiso 1 1 calc R
C6 C 0.5931(8) 0.3448(4) 0.0768(2) 0.0190(9) Uani 1 1 d .
C7 C 0.5344(8) 0.1453(4) 0.1765(2) 0.0200(9) Uani 1 1 d .
C8 C 0.4270(8) 0.0979(4) 0.2427(2) 0.0204(9) Uani 1 1 d .
C9 C 0.5372(8) 0.1488(4) 0.3177(2) 0.0238(9) Uani 1 1 d .
C10 C 0.4437(8) 0.1071(4) 0.3795(2) 0.0277(10) Uani 1 1 d .
C11 C 0.2346(9) 0.0150(4) 0.3664(3) 0.0292(10) Uani 1 1 d .
C12 C 0.1219(8) -0.0380(4) 0.2921(3) 0.0262(10) Uani 1 1 d .
C13 C 0.2201(8) 0.0030(4) 0.2314(2) 0.0202(9) Uani 1 1 d .
C14 C 0.8799(8) 0.4599(4) 0.1929(2) 0.0221(9) Uani 1 1 d .
C15 C 0.8801(7) 0.5285(4) 0.2755(2) 0.0190(9) Uani 1 1 d .
C16 C 1.0676(8) 0.5004(4) 0.3339(2) 0.0233(9) Uani 1 1 d .
C17 C 1.0798(8) 0.5633(4) 0.4093(2) 0.0267(10) Uani 1 1 d .
C18 C 0.9007(8) 0.6566(4) 0.4295(2) 0.0255(10) Uani 1 1 d .
C19 C 0.7123(8) 0.6875(4) 0.3731(2) 0.0220(9) Uani 1 1 d .
C20 C 0.7029(8) 0.6236(4) 0.2977(2) 0.0186(9) Uani 1 1 d .

loop_
_atom_site_aniso_label
_atom_site_aniso_U_11
_atom_site_aniso_U_22
_atom_site_aniso_U_33
_atom_site_aniso_U_23
_atom_site_aniso_U_13
_atom_site_aniso_U_12
F9 0.0266(13) 0.0388(16) 0.0327(14) 0.0027(12) -0.0015(11) -0.0103(12)
F10 0.0381(15) 0.0630(19) 0.0215(13) 0.0073(12) 0.0007(12) 0.0060(13)
F11 0.0476(16) 0.0543(19) 0.0404(16) 0.0271(14) 0.0211(13) 0.0089(14)
F12 0.0418(16) 0.0343(16) 0.0546(17) 0.0169(13) 0.0120(14) -0.0127(13)
F13 0.0280(13) 0.0263(14) 0.0298(13) -0.0001(11) 0.0022(11) -0.0045(11)
F16 0.0227(13) 0.0310(15) 0.0443(15) 0.0051(12) -0.0005(11) 0.0110(11)
F17 0.0314(14) 0.0508(18) 0.0350(15) 0.0123(13) -0.0094(12) 0.0072(12)
F18 0.0360(15) 0.0459(17) 0.0233(13) 0.0012(12) -0.0006(11) 0.0029(12)
F19 0.0321(13) 0.0287(14) 0.0247(13) 0.0014(10) 0.0050(11) 0.0091(11)
F20 0.0239(12) 0.0250(13) 0.0228(12) 0.0042(10) -0.0002(10) 0.0060(10)
O7 0.0180(16) 0.0380(19) 0.0347(17) 0.0166(14) 0.0043(13) 0.0033(13)
O14 0.0121(14) 0.043(2) 0.0355(17) -0.0043(14) 0.0061(13) -0.0013(13)
N1 0.0152(16) 0.024(2) 0.0184(17) 0.0070(14) 0.0010(15) 0.0007(15)
N2 0.0134(17) 0.0222(19) 0.0229(18) 0.0006(15) 0.0042(14) -0.0002(14)
C1 0.019(2) 0.021(2) 0.020(2) 0.0054(17) 0.0078(17) 0.0061(17)
C2 0.022(2) 0.023(2) 0.024(2) 0.0011(18) 0.0035(18) -0.0017(18)
C3 0.029(2) 0.037(3) 0.017(2) 0.0026(19) 0.0019(19) 0.002(2)
C4 0.026(2) 0.043(3) 0.022(2) 0.011(2) 0.0097(19) 0.009(2)
C5 0.018(2) 0.027(2) 0.027(2) 0.0074(19) 0.0054(18) 0.0013(18)
C6 0.0162(19) 0.019(2) 0.020(2) -0.0002(17) 0.0026(17) 0.0031(17)
C7 0.022(2) 0.019(2) 0.019(2) 0.0054(17) 0.0005(18) -0.0002(17)
C8 0.017(2) 0.021(2) 0.024(2) 0.0061(17) 0.0040(17) 0.0014(17)
C9 0.018(2) 0.026(2) 0.027(2) 0.0044(18) 0.0024(18) 0.0007(18)
C10 0.024(2) 0.037(3) 0.021(2) 0.0053(19) -0.0010(18) 0.007(2)
C11 0.033(2) 0.029(3) 0.033(3) 0.017(2) 0.014(2) 0.009(2)
C12 0.024(2) 0.021(2) 0.036(3) 0.0101(19) 0.007(2) -0.0010(19)
C13 0.018(2) 0.020(2) 0.022(2) 0.0020(17) 0.0028(17) 0.0006(17)
C14 0.017(2) 0.024(2) 0.025(2) 0.0037(18) 0.0034(18) 0.0015(17)
C15 0.0097(19) 0.023(2) 0.024(2) 0.0055(17) 0.0003(16) -0.0027(16)
C16 0.016(2) 0.022(2) 0.031(2) 0.0027(19) 0.0028(18) -0.0018(17)
C17 0.018(2) 0.031(3) 0.033(3) 0.014(2) -0.0032(19) -0.0020(19)
C18 0.027(2) 0.028(3) 0.021(2) 0.0031(18) 0.0022(18) -0.0010(19)
C19 0.021(2) 0.019(2) 0.027(2) 0.0040(18) 0.0069(18) 0.0033(17)
C20 0.0145(19) 0.019(2) 0.022(2) 0.0076(17) -0.0032(17) -0.0039(16)

loop_
_atom_type_symbol
_atom_type_description
_atom_type_scat_dispersion_real
_atom_type_scat_dispersion_imag
_atom_type_scat_source
C C 0.0033 0.0016 'International Tables Vol C Tables 4.2.6.8 and 6.1.1.4'
H H 0.0000 0.0000 'International Tables Vol C Tables 4.2.6.8 and 6.1.1.4'
N N 0.0061 0.0033 'International Tables Vol C Tables 4.2.6.8 and 6.1.1.4'
O O 0.0106 0.0060 'International Tables Vol C Tables 4.2.6.8 and 6.1.1.4'
F F 0.0171 0.0103 'International Tables Vol C Tables 4.2.6.8 and 6.1.1.4'

loop_
_geom_angle_atom_site_label_1
_geom_angle_atom_site_label_2
_geom_angle_atom_site_label_3
_geom_angle
C7 N1 C1 119.6(3)
C7 N1 H1 121(3)
C1 N1 H1 119(3)
C14 N2 C6 124.2(3)
C14 N2 H2N 118(3)
C6 N2 H2N 118(3)
C2 C1 C6 120.1(4)
C2 C1 N1 120.3(4)
C6 C1 N1 119.5(3)
C1 C2 C3 119.3(4)
C1 C2 H2 120.4
C3 C2 H2 120.4
C4 C3 C2 120.2(4)
C4 C3 H3 119.9
C2 C3 H3 119.9
C3 C4 C5 120.7(4)
C3 C4 H4 119.7
C5 C4 H4 119.7
C6 C5 C4 119.2(4)
C6 C5 H5 120.4
C4 C5 H5 120.4
C5 C6 C1 120.3(4)
C5 C6 N2 121.9(4)
C1 C6 N2 117.7(3)
O7 C7 N1 124.1(3)
O7 C7 C8 119.9(3)
N1 C7 C8 116.0(3)
C9 C8 C13 117.3(4)
C9 C8 C7 120.1(4)
C13 C8 C7 122.6(4)
F9 C9 C8 120.6(4)
F9 C9 C10 117.9(4)
C8 C9 C10 121.5(4)
F10 C10 C11 120.5(4)
F10 C10 C9 119.7(4)
C11 C10 C9 119.8(4)
F11 C11 C10 120.2(4)
F11 C11 C12 119.9(4)
C10 C11 C12 119.9(4)
F12 C12 C13 120.4(4)
F12 C12 C11 120.0(4)
C13 C12 C11 119.5(4)
F13 C13 C12 117.5(3)
F13 C13 C8 120.5(3)
C12 C13 C8 122.0(4)
O14 C14 N2 124.0(4)
O14 C14 C15 120.2(3)
N2 C14 C15 115.8(3)
C16 C15 C20 116.1(4)
C16 C15 C14 120.5(4)
C20 C15 C14 123.3(3)
F16 C16 C17 118.1(4)
F16 C16 C15 119.6(4)
C17 C16 C15 122.3(4)
F17 C17 C18 119.4(4)
F17 C17 C16 120.4(4)
C18 C17 C16 120.1(4)
F18 C18 C17 120.3(4)
F18 C18 C19 120.5(4)
C17 C18 C19 119.2(4)
F19 C19 C20 120.2(3)
F19 C19 C18 119.9(4)
C20 C19 C18 119.9(4)
F20 C20 C19 116.9(3)
F20 C20 C15 120.8(3)
C19 C20 C15 122.3(4)

loop_
_geom_bond_atom_site_label_1
_geom_bond_atom_site_label_2
_geom_bond_distance
F9 C9 1.346(5)
F10 C10 1.348(5)
F11 C11 1.339(5)
F12 C12 1.342(5)
F13 C13 1.344(4)
F16 C16 1.346(5)
F17 C17 1.345(5)
F18 C18 1.335(5)
F19 C19 1.347(4)
F20 C20 1.346(4)
O7 C7 1.228(5)
O14 C14 1.223(5)
N1 C7 1.348(5)
N1 C1 1.431(5)
N1 H1 0.908(19)
N2 C14 1.339(5)
N2 C6 1.426(5)
N2 H2N 0.899(19)
C1 C2 1.385(5)
C1 C6 1.391(6)
C2 C3 1.394(6)
C2 H2 0.9500
C3 C4 1.372(6)
C3 H3 0.9500
C4 C5 1.391(6)
C4 H4 0.9500
C5 C6 1.382(5)
C5 H5 0.9500
C7 C8 1.513(5)
C8 C9 1.377(6)
C8 C13 1.380(6)
C9 C10 1.386(6)
C10 C11 1.366(6)
C11 C12 1.375(6)
C12 C13 1.375(6)
C14 C15 1.509(6)
C15 C16 1.387(6)
C15 C20 1.387(5)
C16 C17 1.373(6)
C17 C18 1.372(6)
C18 C19 1.377(6)
C19 C20 1.376(6)

loop_
_geom_hbond_atom_site_label_D
_geom_hbond_atom_site_label_H
_geom_hbond_atom_site_label_A
_geom_hbond_distance_DH
_geom_hbond_distance_HA
_geom_hbond_distance_DA
_geom_hbond_angle_DHA
_geom_hbond_site_symmetry_A
N1 H1 O7 0.91(2) 2.16(2) 3.044(4) 163(4) 1_455
N2 H2N O14 0.90(2) 1.93(3) 2.722(4) 147(4) 1_455

loop_
_geom_torsion_atom_site_label_1
_geom_torsion_atom_site_label_2
_geom_torsion_atom_site_label_3
_geom_torsion_atom_site_label_4
_geom_torsion
C7 N1 C1 C2 116.1(4)
C7 N1 C1 C6 -61.9(5)
C6 C1 C2 C3 1.8(6)
N1 C1 C2 C3 -176.2(4)
C1 C2 C3 C4 2.0(6)
C2 C3 C4 C5 -3.2(6)
C3 C4 C5 C6 0.6(6)
C4 C5 C6 C1 3.2(6)
C4 C5 C6 N2 -173.6(4)
C2 C1 C6 C5 -4.4(6)
N1 C1 C6 C5 173.6(4)
C2 C1 C6 N2 172.5(4)
N1 C1 C6 N2 -9.5(5)
C14 N2 C6 C5 -52.8(6)
C14 N2 C6 C1 130.3(4)
C1 N1 C7 O7 -1.2(6)
C1 N1 C7 C8 177.7(4)
O7 C7 C8 C9 49.8(6)
N1 C7 C8 C9 -129.2(4)
O7 C7 C8 C13 -129.7(4)
N1 C7 C8 C13 51.3(5)
C13 C8 C9 F9 -178.9(4)
C7 C8 C9 F9 1.6(6)
C13 C8 C9 C10 -0.3(6)
C7 C8 C9 C10 -179.8(4)
F9 C9 C10 F10 -1.8(6)
C8 C9 C10 F10 179.6(4)
F9 C9 C10 C11 177.5(4)
C8 C9 C10 C11 -1.1(6)
F10 C10 C11 F11 0.7(6)
C9 C10 C11 F11 -178.6(4)
F10 C10 C11 C12 -179.3(4)
C9 C10 C11 C12 1.4(6)
F11 C11 C12 F12 -0.8(6)
C10 C11 C12 F12 179.2(4)
F11 C11 C12 C13 179.7(4)
C10 C11 C12 C13 -0.4(6)
F12 C12 C13 F13 -2.7(6)
C11 C12 C13 F13 176.8(4)
F12 C12 C13 C8 179.4(4)
C11 C12 C13 C8 -1.1(6)
C9 C8 C13 F13 -176.4(4)
C7 C8 C13 F13 3.1(6)
C9 C8 C13 C12 1.4(6)
C7 C8 C13 C12 -179.1(4)
C6 N2 C14 O14 1.9(6)
C6 N2 C14 C15 -177.2(4)
O14 C14 C15 C16 -45.0(6)
N2 C14 C15 C16 134.2(4)
O14 C14 C15 C20 133.4(4)
N2 C14 C15 C20 -47.5(5)
C20 C15 C16 F16 178.9(3)
C14 C15 C16 F16 -2.7(6)
C20 C15 C16 C17 -0.4(6)
C14 C15 C16 C17 178.0(4)
F16 C16 C17 F17 0.6(6)
C15 C16 C17 F17 179.9(4)
F16 C16 C17 C18 -178.6(4)
C15 C16 C17 C18 0.7(6)
F17 C17 C18 F18 1.1(6)
C16 C17 C18 F18 -179.8(4)
F17 C17 C18 C19 179.9(4)
C16 C17 C18 C19 -1.0(6)
F18 C18 C19 F19 0.6(6)
C17 C18 C19 F19 -178.2(4)
F18 C18 C19 C20 179.8(4)
C17 C18 C19 C20 0.9(6)
F19 C19 C20 F20 0.4(5)
C18 C19 C20 F20 -178.7(3)
F19 C19 C20 C15 178.4(4)
C18 C19 C20 C15 -0.7(6)
C16 C15 C20 F20 178.4(3)
C14 C15 C20 F20 0.0(6)
C16 C15 C20 C19 0.4(6)
C14 C15 C20 C19 -178.0(4)
